data_7133506
loop_
_publ_author_name
'Bhandari, Anirban'
'Park, Gyeong Min'
'Lee, Heui Beom'
'Hong, Sugyeong'
'Kim, Sun Hee'
'Byon, Hye Ryung'
'Lee, Yunho'

_publ_section_title
;
 A stable radical within a N-Co-N core.
;
_journal_issue 73
_journal_name_full 'Chemical communications (Cambridge, England)'
_journal_page_first 9970
_journal_page_last 9973
_journal_paper_doi 10.1039/d4cc02146k
_journal_volume 60
_journal_year 2024
_chemical_formula_moiety '2(I3), C44 H44 Co N10'
_chemical_formula_sum 'C44 H44 Co I6 N10'
_chemical_formula_weight 1533.22
_space_group_crystal_system triclinic
_space_group_IT_number 2
_space_group_name_Hall '-P 1'
_space_group_name_H-M_alt 'P -1'
_atom_sites_solution_hydrogens geom
_atom_sites_solution_primary dual
_audit_creation_date 2023-03-13
_audit_creation_method
;
Olex2 1.5-alpha
(compiled 2023.03.06 svn.rbb2c1857 for OlexSys, GUI svn.r6748)
;
_audit_update_record
;
2024-04-30 deposited with the CCDC.	2024-08-12 downloaded from the CCDC.
;
_cell_angle_alpha 93.125(4)
_cell_angle_beta 95.401(4)
_cell_angle_gamma 90.195(4)
_cell_formula_units_Z 2
_cell_length_a 11.0762(9)
_cell_length_b 11.8380(10)
_cell_length_c 18.9588(16)
_cell_measurement_reflns_used 8960
_cell_measurement_temperature 100.00
_cell_measurement_theta_max 30.962
_cell_measurement_theta_min 2.227
_cell_volume 2471.1(4)
_computing_cell_refinement 'SAINT V8.40B (?, 2016)'
_computing_data_reduction 'SAINT V8.40B (?, 2016)'
_computing_molecular_graphics 'Olex2 1.5-alpha (Dolomanov et al., 2009)'
_computing_publication_material 'Olex2 1.5-alpha (Dolomanov et al., 2009)'
_computing_structure_refinement 'SHELXL 2018/3 (Sheldrick, 2015)'
_computing_structure_solution 'SHELXT 2018/2 (Sheldrick, 2018)'
_diffrn_ambient_temperature 100.00
_diffrn_measured_fraction_theta_full 0.999
_diffrn_measured_fraction_theta_max 0.977
_diffrn_measurement_device_type 'Bruker APEX-II CCD'
_diffrn_measurement_method '\f and \w scans'
_diffrn_radiation_type MoK\a
_diffrn_radiation_wavelength 0.71073
_diffrn_reflns_av_R_equivalents 0.0721
_diffrn_reflns_av_unetI/netI 0.0414
_diffrn_reflns_Laue_measured_fraction_full 0.999
_diffrn_reflns_Laue_measured_fraction_max 0.977
_diffrn_reflns_limit_h_max 16
_diffrn_reflns_limit_h_min -16
_diffrn_reflns_limit_k_max 17
_diffrn_reflns_limit_k_min -17
_diffrn_reflns_limit_l_max 27
_diffrn_reflns_limit_l_min -27
_diffrn_reflns_number 161100
_diffrn_reflns_point_group_measured_fraction_full 0.999
_diffrn_reflns_point_group_measured_fraction_max 0.977
_diffrn_reflns_theta_full 25.242
_diffrn_reflns_theta_max 31.278
_diffrn_reflns_theta_min 1.847
_diffrn_source_current 1.4
_diffrn_source_power 0.07
_diffrn_source_voltage 50.0
_diffrn_standards_number 0
_exptl_absorpt_coefficient_mu 4.137
_exptl_absorpt_correction_T_max 0.7462
_exptl_absorpt_correction_T_min 0.5381
_exptl_absorpt_correction_type multi-scan
_exptl_absorpt_process_details
;
SADABS-2016/2 (Bruker,2016/2) was used for absorption correction.
wR2(int) was 0.1620 before and 0.0865 after correction.
The Ratio of minimum to maximum transmission is 0.7211.
The \l/2 correction factor is Not present.
;
_exptl_crystal_colour 'metallic dark blue'
_exptl_crystal_colour_lustre metallic
_exptl_crystal_colour_modifier dark
_exptl_crystal_colour_primary blue
_exptl_crystal_density_diffrn 2.061
_exptl_crystal_description block
_exptl_crystal_F_000 1446
_exptl_crystal_size_max 0.2
_exptl_crystal_size_mid 0.182
_exptl_crystal_size_min 0.159
_refine_diff_density_max 2.547
_refine_diff_density_min -2.417
_refine_diff_density_rms 0.243
_refine_ls_extinction_method none
_refine_ls_goodness_of_fit_ref 1.125
_refine_ls_hydrogen_treatment constr
_refine_ls_matrix_type full
_refine_ls_number_parameters 558
_refine_ls_number_reflns 15781
_refine_ls_number_restraints 0
_refine_ls_restrained_S_all 1.125
_refine_ls_R_factor_all 0.0792
_refine_ls_R_factor_gt 0.0488
_refine_ls_shift/su_max 0.001
_refine_ls_shift/su_mean 0.000
_refine_ls_structure_factor_coef Fsqd
_refine_ls_weighting_details 'w=1/[\s^2^(Fo^2^)+(0.0415P)^2^+21.5288P] where P=(Fo^2^+2Fc^2^)/3'
_refine_ls_weighting_scheme calc
_refine_ls_wR_factor_gt 0.1057
_refine_ls_wR_factor_ref 0.1286
_reflns_Friedel_coverage 0.000
_reflns_number_gt 11882
_reflns_number_total 15781
_reflns_threshold_expression 'I > 2\s(I)'
_cod_data_source_file d4cc02146k2.cif
_cod_data_source_block ab29cocarbene_0m
_cod_depositor_comments 'Adding full bibliography for 7133505--7133507.cif.'
_cod_database_code 7133506
_shelx_shelxl_version_number 2018/3
_shelx_space_group_comment
;
The symmetry employed for this shelxl refinement is uniquely defined
by the following loop, which should always be used as a source of
symmetry information in preference to the above space-group names.
They are only intended as comments.
;
_shelx_estimated_absorpt_t_max 0.559
_shelx_estimated_absorpt_t_min 0.492
_olex2_refinement_description
;
1.a Aromatic/amide H refined with riding coordinates:
 C20(H20), C19(H19), C17(H17), C25(H25), C27(H27), C5(H5), C3(H3), C9(H9),
 C30(H30), C33(H33), C16(H16), C42(H42), C41(H41), C28(H28), C11(H11), C6(H6),
 C39(H39), C31(H31), C8(H8), C38(H38)
1.b Idealised Me refined as rotating group:
 C21(H21A,H21B,H21C), C22(H22A,H22B,H22C), C44(H44A,H44B,H44C), C13(H13A,H13B,
 H13C), C35(H35A,H35B,H35C), C43(H43A,H43B,H43C), C14(H14A,H14B,H14C), C36(H36A,
 H36B,H36C)
;
_olex2_submission_special_instructions 'No special instructions were received'

loop_
_space_group_symop_operation_xyz
'x, y, z'
'-x, -y, -z'

loop_
_atom_site_label
_atom_site_type_symbol
_atom_site_fract_x
_atom_site_fract_y
_atom_site_fract_z
_atom_site_U_iso_or_equiv
_atom_site_adp_type
_atom_site_occupancy
_atom_site_site_symmetry_order
_atom_site_calc_flag
_atom_site_refinement_flags_posn
_atom_site_refinement_flags_adp
_atom_site_refinement_flags_occupancy
_atom_site_disorder_assembly
_atom_site_disorder_group
I2 I 0.16194(3) 1.24968(3) 0.55363(2) 0.02082(8) Uani 1 1 d . . . . .
I3 I 0.36592(3) 1.17151(3) 0.47509(2) 0.02277(8) Uani 1 1 d . . . . .
I1 I -0.02682(3) 1.34877(3) 0.63312(2) 0.02494(8) Uani 1 1 d . . . . .
I5 I 0.70739(3) 0.64228(3) 0.94253(2) 0.02486(8) Uani 1 1 d . . . . .
I4 I 0.76211(4) 0.86233(3) 1.01824(2) 0.02438(8) Uani 1 1 d . . . . .
I6 I 0.63214(4) 0.44141(4) 0.85509(3) 0.05187(16) Uani 1 1 d . . . . .
Co1 Co 0.23759(6) 0.78511(5) 0.75176(3) 0.01197(12) Uani 1 1 d . . . . .
N4 N 0.3154(4) 0.8878(3) 0.6283(2) 0.0149(8) Uani 1 1 d . . . . .
N5 N 0.2182(4) 0.7355(3) 0.5914(2) 0.0144(8) Uani 1 1 d . . . . .
N7 N 0.4925(4) 0.7413(3) 0.7453(2) 0.0144(8) Uani 1 1 d . . . . .
N1 N 0.2548(4) 0.7337(3) 0.9085(2) 0.0161(8) Uani 1 1 d . . . . .
N9 N 0.0123(4) 0.6601(3) 0.7461(2) 0.0144(8) Uani 1 1 d . . . . .
N10 N -0.0187(4) 0.7966(4) 0.6773(2) 0.0165(8) Uani 1 1 d . . . . .
N2 N 0.1176(4) 0.8536(3) 0.8764(2) 0.0155(8) Uani 1 1 d . . . . .
N6 N 0.4788(4) 0.8744(4) 0.8260(2) 0.0165(8) Uani 1 1 d . . . . .
N8 N 0.2659(4) 0.6249(3) 0.7462(2) 0.0133(7) Uani 1 1 d . . . . .
N3 N 0.2131(4) 0.9467(3) 0.7571(2) 0.0138(7) Uani 1 1 d . . . . .
C20 C 0.2483(5) 0.7884(4) 0.5316(3) 0.0195(10) Uani 1 1 d . . . . .
H20 H 0.229294 0.762145 0.483532 0.023 Uiso 1 1 calc R U . . .
C18 C 0.2593(4) 0.7963(4) 0.6516(3) 0.0144(9) Uani 1 1 d . . . . .
C19 C 0.3092(5) 0.8834(4) 0.5545(3) 0.0187(10) Uani 1 1 d . . . . .
H19 H 0.341839 0.937305 0.525968 0.022 Uiso 1 1 calc R U . . .
C40 C 0.0666(4) 0.7528(4) 0.7239(3) 0.0125(8) Uani 1 1 d . . . . .
C17 C 0.1953(5) 0.7632(4) 0.9671(3) 0.0196(10) Uani 1 1 d . . . . .
H17 H 0.211858 0.735286 1.012981 0.024 Uiso 1 1 calc R U . . .
C4 C -0.1120(5) 1.0723(4) 0.8308(3) 0.0162(9) Uani 1 1 d . . . . .
C23 C 0.3573(4) 0.5805(4) 0.7079(2) 0.0137(8) Uani 1 1 d . . . . .
C37 C 0.4107(4) 0.8046(4) 0.7784(2) 0.0138(8) Uani 1 1 d . . . . .
C29 C 0.1946(4) 0.5525(4) 0.7806(3) 0.0151(9) Uani 1 1 d . . . . .
C21 C 0.3618(5) 0.6623(5) 0.9135(3) 0.0208(10) Uani 1 1 d . . . . .
H21A H 0.425181 0.698879 0.946611 0.031 Uiso 1 1 calc R U . . .
H21B H 0.391479 0.650980 0.866582 0.031 Uiso 1 1 calc R U . . .
H21C H 0.340551 0.588874 0.930719 0.031 Uiso 1 1 calc R U . . .
C25 C 0.5462(5) 0.6050(4) 0.6541(3) 0.0174(9) Uani 1 1 d . . . . .
H25 H 0.615205 0.650612 0.648795 0.021 Uiso 1 1 calc R U . . .
C27 C 0.4295(5) 0.4369(4) 0.6253(3) 0.0182(9) Uani 1 1 d . . . . .
H27 H 0.418290 0.364874 0.600884 0.022 Uiso 1 1 calc R U . . .
C22 C 0.1449(5) 0.6308(4) 0.5838(3) 0.0201(10) Uani 1 1 d . . . . .
H22A H 0.066354 0.645319 0.557707 0.030 Uiso 1 1 calc R U . . .
H22B H 0.132135 0.605474 0.630876 0.030 Uiso 1 1 calc R U . . .
H22C H 0.187505 0.572047 0.557668 0.030 Uiso 1 1 calc R U . . .
C7 C 0.2993(4) 1.0176(4) 0.7314(3) 0.0139(8) Uani 1 1 d . . . . .
C5 C -0.0517(5) 1.1300(4) 0.7821(3) 0.0192(10) Uani 1 1 d . . . . .
H5 H -0.085747 1.197575 0.764350 0.023 Uiso 1 1 calc R U . . .
C3 C -0.0564(5) 0.9772(4) 0.8586(3) 0.0180(9) Uani 1 1 d . . . . .
H3 H -0.094977 0.936549 0.892215 0.022 Uiso 1 1 calc R U . . .
C9 C 0.4329(5) 1.1822(4) 0.7458(3) 0.0196(10) Uani 1 1 d . . . . .
H9 H 0.455189 1.252728 0.769872 0.023 Uiso 1 1 calc R U . . .
C34 C 0.0724(5) 0.5773(4) 0.7888(3) 0.0159(9) Uani 1 1 d . . . . .
C30 C 0.2432(5) 0.4569(4) 0.8136(3) 0.0181(9) Uani 1 1 d . . . . .
H30 H 0.323873 0.434692 0.807097 0.022 Uiso 1 1 calc R U . . .
C33 C 0.0054(5) 0.5171(4) 0.8326(3) 0.0175(9) Uani 1 1 d . . . . .
H33 H -0.075607 0.538524 0.838911 0.021 Uiso 1 1 calc R U . . .
C16 C 0.1096(5) 0.8383(4) 0.9480(3) 0.0192(10) Uani 1 1 d . . . . .
H16 H 0.054576 0.873835 0.977520 0.023 Uiso 1 1 calc R U . . .
C26 C 0.5311(5) 0.5020(4) 0.6151(3) 0.0181(9) Uani 1 1 d . . . . .
C42 C -0.1241(5) 0.7329(5) 0.6711(3) 0.0217(10) Uani 1 1 d . . . . .
H42 H -0.196094 0.747148 0.641634 0.026 Uiso 1 1 calc R U . . .
C41 C -0.1060(4) 0.6468(4) 0.7145(3) 0.0186(10) Uani 1 1 d . . . . .
H41 H -0.162382 0.588912 0.721908 0.022 Uiso 1 1 calc R U . . .
C32 C 0.0562(5) 0.4257(4) 0.8675(3) 0.0180(9) Uani 1 1 d . . . . .
C28 C 0.3451(5) 0.4744(4) 0.6700(3) 0.0159(9) Uani 1 1 d . . . . .
H28 H 0.277008 0.427692 0.675495 0.019 Uiso 1 1 calc R U . . .
C44 C -0.0067(5) 0.8945(4) 0.6343(3) 0.0203(10) Uani 1 1 d . . . . .
H44A H 0.073823 0.928902 0.645846 0.030 Uiso 1 1 calc R U . . .
H44B H -0.068998 0.950050 0.644376 0.030 Uiso 1 1 calc R U . . .
H44C H -0.016824 0.869866 0.583861 0.030 Uiso 1 1 calc R U . . .
C2 C 0.0551(5) 0.9406(4) 0.8380(3) 0.0149(9) Uani 1 1 d . . . . .
C11 C 0.4596(5) 1.0418(4) 0.6536(3) 0.0171(9) Uani 1 1 d . . . . .
H11 H 0.501428 1.013908 0.614882 0.020 Uiso 1 1 calc R U . . .
C24 C 0.4636(5) 0.6429(4) 0.7002(3) 0.0152(9) Uani 1 1 d . . . . .
C15 C 0.2062(4) 0.7883(4) 0.8511(3) 0.0152(9) Uani 1 1 d . . . . .
C12 C 0.3604(5) 0.9824(4) 0.6727(3) 0.0151(9) Uani 1 1 d . . . . .
C13 C -0.2326(5) 1.1124(5) 0.8518(3) 0.0229(11) Uani 1 1 d . . . . .
H13A H -0.231277 1.195050 0.858505 0.034 Uiso 1 1 calc R U . . .
H13B H -0.249028 1.079276 0.896262 0.034 Uiso 1 1 calc R U . . .
H13C H -0.296320 1.088942 0.814432 0.034 Uiso 1 1 calc R U . . .
C10 C 0.4982(5) 1.1423(4) 0.6911(3) 0.0192(10) Uani 1 1 d . . . . .
C6 C 0.0565(5) 1.0914(4) 0.7590(3) 0.0177(9) Uani 1 1 d . . . . .
H6 H 0.093982 1.131564 0.724738 0.021 Uiso 1 1 calc R U . . .
C35 C 0.6213(5) 0.4638(5) 0.5649(3) 0.0218(10) Uani 1 1 d . . . . .
H35A H 0.648319 0.528826 0.540392 0.033 Uiso 1 1 calc R U . . .
H35B H 0.583437 0.407282 0.529926 0.033 Uiso 1 1 calc R U . . .
H35C H 0.691232 0.430368 0.591435 0.033 Uiso 1 1 calc R U . . .
C39 C 0.6003(5) 0.8556(4) 0.8210(3) 0.0201(10) Uani 1 1 d . . . . .
H39 H 0.665529 0.894404 0.848306 0.024 Uiso 1 1 calc R U . . .
C31 C 0.1749(5) 0.3948(4) 0.8555(3) 0.0210(10) Uani 1 1 d . . . . .
H31 H 0.209235 0.329855 0.876603 0.025 Uiso 1 1 calc R U . . .
C8 C 0.3360(5) 1.1220(4) 0.7665(3) 0.0191(10) Uani 1 1 d . . . . .
H8 H 0.293694 1.151399 0.804672 0.023 Uiso 1 1 calc R U . . .
C38 C 0.6101(5) 0.7726(4) 0.7708(3) 0.0203(10) Uani 1 1 d . . . . .
H38 H 0.683009 0.741508 0.755684 0.024 Uiso 1 1 calc R U . . .
C1 C 0.1119(4) 0.9932(4) 0.7854(3) 0.0162(9) Uani 1 1 d . . . . .
C43 C 0.4357(5) 0.9513(4) 0.8813(3) 0.0208(10) Uani 1 1 d . . . . .
H43A H 0.349031 0.965264 0.870321 0.031 Uiso 1 1 calc R U . . .
H43B H 0.480658 1.023015 0.883389 0.031 Uiso 1 1 calc R U . . .
H43C H 0.448771 0.916898 0.927268 0.031 Uiso 1 1 calc R U . . .
C14 C 0.6099(5) 1.2035(5) 0.6707(3) 0.0239(11) Uani 1 1 d . . . . .
H14A H 0.621326 1.275068 0.699037 0.036 Uiso 1 1 calc R U . . .
H14B H 0.598800 1.218731 0.620199 0.036 Uiso 1 1 calc R U . . .
H14C H 0.681351 1.155956 0.679661 0.036 Uiso 1 1 calc R U . . .
C36 C -0.0139(5) 0.3644(5) 0.9186(3) 0.0235(11) Uani 1 1 d . . . . .
H36A H 0.013591 0.390954 0.967390 0.035 Uiso 1 1 calc R U . . .
H36B H -0.000061 0.282875 0.912655 0.035 Uiso 1 1 calc R U . . .
H36C H -0.100597 0.379687 0.909027 0.035 Uiso 1 1 calc R U . . .

loop_
_atom_site_aniso_label
_atom_site_aniso_U_11
_atom_site_aniso_U_22
_atom_site_aniso_U_33
_atom_site_aniso_U_23
_atom_site_aniso_U_13
_atom_site_aniso_U_12
I2 0.02098(16) 0.02044(15) 0.02024(16) -0.00144(12) -0.00067(12) -0.00189(12)
I3 0.02531(18) 0.02122(16) 0.02229(16) 0.00399(12) 0.00319(13) 0.00486(13)
I1 0.02239(17) 0.02764(18) 0.02454(17) -0.00140(14) 0.00251(13) 0.00036(14)
I5 0.02150(17) 0.02202(16) 0.03005(19) -0.00159(13) -0.00121(14) 0.00300(13)
I4 0.03132(19) 0.01910(16) 0.02332(17) -0.00038(13) 0.00652(14) 0.00126(13)
I6 0.0323(2) 0.0328(2) 0.0817(4) -0.0252(2) -0.0243(2) 0.00735(18)
Co1 0.0115(3) 0.0106(3) 0.0139(3) 0.0001(2) 0.0019(2) -0.0004(2)
N4 0.018(2) 0.0134(18) 0.0134(18) -0.0029(14) 0.0029(15) 0.0001(15)
N5 0.0161(19) 0.0130(17) 0.0142(18) 0.0004(14) 0.0017(15) -0.0012(15)
N7 0.0120(18) 0.0140(18) 0.0176(19) 0.0006(15) 0.0028(15) -0.0005(14)
N1 0.0151(19) 0.0151(18) 0.0179(19) 0.0019(15) 0.0008(15) 0.0003(15)
N9 0.0071(17) 0.0163(18) 0.020(2) 0.0006(15) 0.0030(15) 0.0003(14)
N10 0.016(2) 0.0161(19) 0.0174(19) 0.0018(15) -0.0018(16) 0.0008(15)
N2 0.018(2) 0.0151(18) 0.0142(18) 0.0015(14) 0.0034(15) 0.0002(15)
N6 0.0145(19) 0.0164(19) 0.018(2) -0.0012(15) 0.0016(15) -0.0005(15)
N8 0.0113(18) 0.0137(17) 0.0151(18) -0.0005(14) 0.0037(14) -0.0004(14)
N3 0.0122(18) 0.0124(17) 0.0172(19) 0.0027(14) 0.0021(15) 0.0003(14)
C20 0.023(3) 0.019(2) 0.016(2) -0.0010(18) 0.0020(19) -0.0021(19)
C18 0.013(2) 0.014(2) 0.016(2) -0.0007(16) 0.0036(17) 0.0007(16)
C19 0.020(2) 0.022(2) 0.016(2) 0.0031(18) 0.0040(18) -0.0013(19)
C40 0.0091(19) 0.0115(19) 0.017(2) 0.0020(16) 0.0036(16) 0.0028(15)
C17 0.022(3) 0.022(2) 0.015(2) 0.0018(18) 0.0025(19) 0.000(2)
C4 0.015(2) 0.015(2) 0.018(2) -0.0020(17) -0.0013(18) 0.0000(17)
C23 0.014(2) 0.013(2) 0.014(2) 0.0027(16) 0.0039(17) 0.0004(16)
C37 0.013(2) 0.013(2) 0.015(2) 0.0007(16) 0.0000(17) -0.0032(16)
C29 0.014(2) 0.015(2) 0.017(2) -0.0001(17) 0.0023(17) -0.0050(17)
C21 0.019(2) 0.022(2) 0.021(2) 0.0020(19) -0.0007(19) 0.0061(19)
C25 0.018(2) 0.015(2) 0.020(2) 0.0010(18) 0.0040(19) 0.0030(18)
C27 0.017(2) 0.017(2) 0.021(2) -0.0026(18) 0.0027(19) 0.0010(18)
C22 0.024(3) 0.015(2) 0.021(2) -0.0036(18) 0.000(2) -0.0059(19)
C7 0.015(2) 0.0120(19) 0.015(2) 0.0016(16) 0.0023(17) 0.0008(16)
C5 0.023(3) 0.013(2) 0.023(2) 0.0010(18) 0.004(2) 0.0059(18)
C3 0.016(2) 0.015(2) 0.023(2) -0.0029(18) 0.0011(19) -0.0006(18)
C9 0.021(2) 0.014(2) 0.023(2) -0.0024(18) 0.003(2) -0.0079(18)
C34 0.016(2) 0.014(2) 0.019(2) 0.0037(17) 0.0032(18) 0.0004(17)
C30 0.017(2) 0.015(2) 0.023(2) 0.0001(18) 0.0047(19) 0.0014(18)
C33 0.015(2) 0.017(2) 0.020(2) 0.0007(18) 0.0012(18) -0.0027(18)
C16 0.021(2) 0.019(2) 0.019(2) 0.0041(18) 0.0064(19) -0.0005(19)
C26 0.018(2) 0.017(2) 0.020(2) 0.0017(18) 0.0059(19) 0.0031(18)
C42 0.013(2) 0.022(2) 0.030(3) 0.002(2) -0.001(2) -0.0005(19)
C41 0.010(2) 0.021(2) 0.024(2) 0.0004(19) -0.0008(18) -0.0004(18)
C32 0.019(2) 0.016(2) 0.019(2) 0.0027(18) 0.0031(19) -0.0057(18)
C28 0.016(2) 0.012(2) 0.019(2) 0.0009(17) 0.0047(18) -0.0011(17)
C44 0.020(2) 0.020(2) 0.021(2) 0.0062(19) -0.0007(19) -0.0007(19)
C2 0.019(2) 0.0101(19) 0.015(2) 0.0003(16) -0.0002(17) 0.0004(17)
C11 0.018(2) 0.015(2) 0.018(2) 0.0007(17) 0.0020(18) 0.0042(18)
C24 0.017(2) 0.0112(19) 0.017(2) 0.0018(16) 0.0021(18) 0.0002(17)
C15 0.014(2) 0.016(2) 0.016(2) 0.0033(17) 0.0019(17) 0.0010(17)
C12 0.016(2) 0.0095(19) 0.019(2) -0.0007(16) 0.0015(18) 0.0007(16)
C13 0.020(3) 0.020(2) 0.028(3) -0.003(2) 0.004(2) 0.004(2)
C10 0.017(2) 0.018(2) 0.022(2) 0.0024(19) -0.0009(19) -0.0027(18)
C6 0.019(2) 0.014(2) 0.021(2) 0.0020(18) 0.0041(19) 0.0036(18)
C35 0.023(3) 0.020(2) 0.022(2) -0.0014(19) 0.007(2) 0.002(2)
C39 0.015(2) 0.017(2) 0.027(3) -0.0011(19) -0.001(2) -0.0006(18)
C31 0.022(3) 0.017(2) 0.025(3) 0.0049(19) 0.002(2) 0.0017(19)
C8 0.022(2) 0.013(2) 0.023(2) -0.0039(18) 0.005(2) -0.0016(18)
C38 0.010(2) 0.021(2) 0.028(3) -0.004(2) -0.0005(19) -0.0013(18)
C1 0.013(2) 0.015(2) 0.021(2) -0.0009(17) 0.0013(18) 0.0001(17)
C43 0.018(2) 0.019(2) 0.024(3) -0.0057(19) -0.002(2) 0.0027(19)
C14 0.022(3) 0.022(2) 0.028(3) 0.001(2) 0.004(2) -0.010(2)
C36 0.020(3) 0.025(3) 0.026(3) 0.008(2) 0.003(2) -0.004(2)

loop_
_atom_type_symbol
_atom_type_description
_atom_type_scat_dispersion_real
_atom_type_scat_dispersion_imag
_atom_type_scat_source
C C 0.0033 0.0016 'International Tables Vol C Tables 4.2.6.8 and 6.1.1.4'
H H 0.0000 0.0000 'International Tables Vol C Tables 4.2.6.8 and 6.1.1.4'
Co Co 0.3494 0.9721 'International Tables Vol C Tables 4.2.6.8 and 6.1.1.4'
I I -0.4742 1.8119 'International Tables Vol C Tables 4.2.6.8 and 6.1.1.4'
N N 0.0061 0.0033 'International Tables Vol C Tables 4.2.6.8 and 6.1.1.4'

loop_
_geom_angle_atom_site_label_1
_geom_angle_atom_site_label_2
_geom_angle_atom_site_label_3
_geom_angle
_geom_angle_site_symmetry_1
_geom_angle_site_symmetry_3
_geom_angle_publ_flag
I1 I2 I3 174.218(17) . . ?
I6 I5 I4 172.455(19) . . ?
N8 Co1 N3 178.64(18) . . ?
N8 Co1 C18 91.70(18) . . ?
N8 Co1 C40 88.24(18) . . ?
N8 Co1 C37 87.23(18) . . ?
N8 Co1 C15 93.78(19) . . ?
N3 Co1 C18 87.84(19) . . ?
N3 Co1 C40 93.02(18) . . ?
N3 Co1 C37 91.51(19) . . ?
N3 Co1 C15 86.73(19) . . ?
C18 Co1 C40 88.0(2) . . ?
C37 Co1 C18 91.8(2) . . ?
C37 Co1 C40 175.45(19) . . ?
C15 Co1 C18 174.0(2) . . ?
C15 Co1 C40 89.9(2) . . ?
C15 Co1 C37 90.8(2) . . ?
C18 N4 C19 111.1(4) . . ?
C18 N4 C12 124.4(4) . . ?
C19 N4 C12 124.1(4) . . ?
C20 N5 C22 120.3(4) . . ?
C18 N5 C20 111.0(4) . . ?
C18 N5 C22 128.6(4) . . ?
C37 N7 C24 124.8(4) . . ?
C37 N7 C38 110.8(4) . . ?
C38 N7 C24 123.4(4) . . ?
C17 N1 C21 121.4(4) . . ?
C15 N1 C17 110.5(4) . . ?
C15 N1 C21 127.9(4) . . ?
C40 N9 C34 124.8(4) . . ?
C40 N9 C41 111.4(4) . . ?
C41 N9 C34 123.3(4) . . ?
C40 N10 C42 111.1(4) . . ?
C40 N10 C44 127.8(4) . . ?
C42 N10 C44 121.0(4) . . ?
C16 N2 C2 123.9(4) . . ?
C15 N2 C16 110.9(4) . . ?
C15 N2 C2 124.4(4) . . ?
C37 N6 C39 110.4(4) . . ?
C37 N6 C43 127.4(4) . . ?
C39 N6 C43 121.9(4) . . ?
C23 N8 Co1 120.4(3) . . ?
C23 N8 C29 119.6(4) . . ?
C29 N8 Co1 120.0(3) . . ?
C7 N3 Co1 119.0(3) . . ?
C1 N3 Co1 121.0(3) . . ?
C1 N3 C7 120.0(4) . . ?
N5 C20 H20 126.5 . . ?
C19 C20 N5 107.0(4) . . ?
C19 C20 H20 126.5 . . ?
N4 C18 Co1 121.1(3) . . ?
N5 C18 Co1 134.2(4) . . ?
N5 C18 N4 104.3(4) . . ?
N4 C19 H19 126.7 . . ?
C20 C19 N4 106.6(4) . . ?
C20 C19 H19 126.7 . . ?
N9 C40 Co1 120.8(3) . . ?
N9 C40 N10 104.3(4) . . ?
N10 C40 Co1 134.5(4) . . ?
N1 C17 H17 126.0 . . ?
C16 C17 N1 108.0(5) . . ?
C16 C17 H17 126.0 . . ?
C5 C4 C13 120.6(5) . . ?
C3 C4 C5 117.6(5) . . ?
C3 C4 C13 121.8(5) . . ?
N8 C23 C28 122.0(4) . . ?
N8 C23 C24 121.6(4) . . ?
C24 C23 C28 116.3(4) . . ?
N7 C37 Co1 120.8(3) . . ?
N7 C37 N6 104.8(4) . . ?
N6 C37 Co1 134.4(4) . . ?
N8 C29 C34 121.0(4) . . ?
N8 C29 C30 121.9(4) . . ?
C34 C29 C30 117.0(4) . . ?
N1 C21 H21A 109.5 . . ?
N1 C21 H21B 109.5 . . ?
N1 C21 H21C 109.5 . . ?
H21A C21 H21B 109.5 . . ?
H21A C21 H21C 109.5 . . ?
H21B C21 H21C 109.5 . . ?
C26 C25 H25 119.1 . . ?
C24 C25 H25 119.1 . . ?
C24 C25 C26 121.8(5) . . ?
C26 C27 H27 119.2 . . ?
C28 C27 H27 119.2 . . ?
C28 C27 C26 121.7(5) . . ?
N5 C22 H22A 109.5 . . ?
N5 C22 H22B 109.5 . . ?
N5 C22 H22C 109.5 . . ?
H22A C22 H22B 109.5 . . ?
H22A C22 H22C 109.5 . . ?
H22B C22 H22C 109.5 . . ?
N3 C7 C8 122.2(4) . . ?
C12 C7 N3 120.8(4) . . ?
C12 C7 C8 116.9(4) . . ?
C4 C5 H5 119.1 . . ?
C6 C5 C4 121.7(5) . . ?
C6 C5 H5 119.1 . . ?
C4 C3 H3 119.5 . . ?
C4 C3 C2 121.0(5) . . ?
C2 C3 H3 119.5 . . ?
C10 C9 H9 119.1 . . ?
C10 C9 C8 121.8(5) . . ?
C8 C9 H9 119.1 . . ?
C29 C34 N9 119.1(4) . . ?
C33 C34 N9 118.8(4) . . ?
C33 C34 C29 121.9(5) . . ?
C29 C30 H30 119.6 . . ?
C31 C30 C29 120.8(5) . . ?
C31 C30 H30 119.6 . . ?
C34 C33 H33 119.8 . . ?
C34 C33 C32 120.5(5) . . ?
C32 C33 H33 119.8 . . ?
N2 C16 H16 126.9 . . ?
C17 C16 N2 106.2(5) . . ?
C17 C16 H16 126.9 . . ?
C25 C26 C27 117.2(5) . . ?
C25 C26 C35 120.7(5) . . ?
C27 C26 C35 122.1(5) . . ?
N10 C42 H42 126.3 . . ?
C41 C42 N10 107.3(5) . . ?
C41 C42 H42 126.3 . . ?
N9 C41 H41 127.1 . . ?
C42 C41 N9 105.8(4) . . ?
C42 C41 H41 127.1 . . ?
C33 C32 C31 118.1(5) . . ?
C33 C32 C36 120.6(5) . . ?
C31 C32 C36 121.3(5) . . ?
C23 C28 H28 119.2 . . ?
C27 C28 C23 121.6(5) . . ?
C27 C28 H28 119.2 . . ?
N10 C44 H44A 109.5 . . ?
N10 C44 H44B 109.5 . . ?
N10 C44 H44C 109.5 . . ?
H44A C44 H44B 109.5 . . ?
H44A C44 H44C 109.5 . . ?
H44B C44 H44C 109.5 . . ?
C3 C2 N2 118.6(4) . . ?
C3 C2 C1 121.6(5) . . ?
C1 C2 N2 119.5(4) . . ?
C12 C11 H11 119.8 . . ?
C12 C11 C10 120.4(5) . . ?
C10 C11 H11 119.8 . . ?
C23 C24 N7 119.6(4) . . ?
C25 C24 N7 118.9(4) . . ?
C25 C24 C23 121.3(4) . . ?
N1 C15 Co1 133.9(4) . . ?
N2 C15 Co1 121.6(3) . . ?
N2 C15 N1 104.5(4) . . ?
C7 C12 N4 119.5(4) . . ?
C11 C12 N4 118.6(4) . . ?
C11 C12 C7 121.7(4) . . ?
C4 C13 H13A 109.5 . . ?
C4 C13 H13B 109.5 . . ?
C4 C13 H13C 109.5 . . ?
H13A C13 H13B 109.5 . . ?
H13A C13 H13C 109.5 . . ?
H13B C13 H13C 109.5 . . ?
C9 C10 C11 118.2(5) . . ?
C9 C10 C14 122.5(5) . . ?
C11 C10 C14 119.3(5) . . ?
C5 C6 H6 119.5 . . ?
C5 C6 C1 121.0(5) . . ?
C1 C6 H6 119.5 . . ?
C26 C35 H35A 109.5 . . ?
C26 C35 H35B 109.5 . . ?
C26 C35 H35C 109.5 . . ?
H35A C35 H35B 109.5 . . ?
H35A C35 H35C 109.5 . . ?
H35B C35 H35C 109.5 . . ?
N6 C39 H39 126.1 . . ?
C38 C39 N6 107.8(5) . . ?
C38 C39 H39 126.1 . . ?
C30 C31 C32 121.4(5) . . ?
C30 C31 H31 119.3 . . ?
C32 C31 H31 119.3 . . ?
C7 C8 H8 119.6 . . ?
C9 C8 C7 120.7(5) . . ?
C9 C8 H8 119.6 . . ?
N7 C38 H38 126.9 . . ?
C39 C38 N7 106.2(5) . . ?
C39 C38 H38 126.9 . . ?
N3 C1 C2 121.6(4) . . ?
N3 C1 C6 121.4(5) . . ?
C2 C1 C6 116.8(5) . . ?
N6 C43 H43A 109.5 . . ?
N6 C43 H43B 109.5 . . ?
N6 C43 H43C 109.5 . . ?
H43A C43 H43B 109.5 . . ?
H43A C43 H43C 109.5 . . ?
H43B C43 H43C 109.5 . . ?
C10 C14 H14A 109.5 . . ?
C10 C14 H14B 109.5 . . ?
C10 C14 H14C 109.5 . . ?
H14A C14 H14B 109.5 . . ?
H14A C14 H14C 109.5 . . ?
H14B C14 H14C 109.5 . . ?
C32 C36 H36A 109.5 . . ?
C32 C36 H36B 109.5 . . ?
C32 C36 H36C 109.5 . . ?
H36A C36 H36B 109.5 . . ?
H36A C36 H36C 109.5 . . ?
H36B C36 H36C 109.5 . . ?

loop_
_geom_bond_atom_site_label_1
_geom_bond_atom_site_label_2
_geom_bond_distance
_geom_bond_site_symmetry_2
_geom_bond_publ_flag
I2 I3 2.9454(5) . ?
I2 I1 2.9044(5) . ?
I5 I4 2.9379(5) . ?
I5 I6 2.8972(6) . ?
Co1 N8 1.922(4) . ?
Co1 N3 1.932(4) . ?
Co1 C18 1.948(5) . ?
Co1 C40 1.949(5) . ?
Co1 C37 1.946(5) . ?
Co1 C15 1.945(5) . ?
N4 C18 1.361(6) . ?
N4 C19 1.393(6) . ?
N4 C12 1.423(6) . ?
N5 C20 1.392(7) . ?
N5 C18 1.356(6) . ?
N5 C22 1.472(6) . ?
N7 C37 1.356(6) . ?
N7 C24 1.423(6) . ?
N7 C38 1.389(6) . ?
N1 C17 1.374(7) . ?
N1 C21 1.457(7) . ?
N1 C15 1.364(6) . ?
N9 C40 1.355(6) . ?
N9 C34 1.431(6) . ?
N9 C41 1.394(6) . ?
N10 C40 1.356(6) . ?
N10 C42 1.380(7) . ?
N10 C44 1.465(6) . ?
N2 C16 1.391(6) . ?
N2 C2 1.435(6) . ?
N2 C15 1.358(6) . ?
N6 C37 1.360(6) . ?
N6 C39 1.376(7) . ?
N6 C43 1.467(7) . ?
N8 C23 1.389(6) . ?
N8 C29 1.392(6) . ?
N3 C7 1.407(6) . ?
N3 C1 1.391(6) . ?
C20 H20 0.9500 . ?
C20 C19 1.340(7) . ?
C19 H19 0.9500 . ?
C17 H17 0.9500 . ?
C17 C16 1.340(8) . ?
C4 C5 1.396(7) . ?
C4 C3 1.390(7) . ?
C4 C13 1.500(7) . ?
C23 C28 1.412(7) . ?
C23 C24 1.411(7) . ?
C29 C34 1.407(7) . ?
C29 C30 1.408(7) . ?
C21 H21A 0.9800 . ?
C21 H21B 0.9800 . ?
C21 H21C 0.9800 . ?
C25 H25 0.9500 . ?
C25 C26 1.391(7) . ?
C25 C24 1.384(7) . ?
C27 H27 0.9500 . ?
C27 C26 1.396(7) . ?
C27 C28 1.378(7) . ?
C22 H22A 0.9800 . ?
C22 H22B 0.9800 . ?
C22 H22C 0.9800 . ?
C7 C12 1.401(7) . ?
C7 C8 1.411(7) . ?
C5 H5 0.9500 . ?
C5 C6 1.386(7) . ?
C3 H3 0.9500 . ?
C3 C2 1.394(7) . ?
C9 H9 0.9500 . ?
C9 C10 1.382(8) . ?
C9 C8 1.385(7) . ?
C34 C33 1.388(7) . ?
C30 H30 0.9500 . ?
C30 C31 1.384(7) . ?
C33 H33 0.9500 . ?
C33 C32 1.392(7) . ?
C16 H16 0.9500 . ?
C26 C35 1.499(7) . ?
C42 H42 0.9500 . ?
C42 C41 1.349(8) . ?
C41 H41 0.9500 . ?
C32 C31 1.402(8) . ?
C32 C36 1.510(7) . ?
C28 H28 0.9500 . ?
C44 H44A 0.9800 . ?
C44 H44B 0.9800 . ?
C44 H44C 0.9800 . ?
C2 C1 1.401(7) . ?
C11 H11 0.9500 . ?
C11 C12 1.389(7) . ?
C11 C10 1.396(7) . ?
C13 H13A 0.9800 . ?
C13 H13B 0.9800 . ?
C13 H13C 0.9800 . ?
C10 C14 1.523(7) . ?
C6 H6 0.9500 . ?
C6 C1 1.410(7) . ?
C35 H35A 0.9800 . ?
C35 H35B 0.9800 . ?
C35 H35C 0.9800 . ?
C39 H39 0.9500 . ?
C39 C38 1.343(7) . ?
C31 H31 0.9500 . ?
C8 H8 0.9500 . ?
C38 H38 0.9500 . ?
C43 H43A 0.9800 . ?
C43 H43B 0.9800 . ?
C43 H43C 0.9800 . ?
C14 H14A 0.9800 . ?
C14 H14B 0.9800 . ?
C14 H14C 0.9800 . ?
C36 H36A 0.9800 . ?
C36 H36B 0.9800 . ?
C36 H36C 0.9800 . ?

loop_
_geom_torsion_atom_site_label_1
_geom_torsion_atom_site_label_2
_geom_torsion_atom_site_label_3
_geom_torsion_atom_site_label_4
_geom_torsion
_geom_torsion_site_symmetry_1
_geom_torsion_site_symmetry_2
_geom_torsion_site_symmetry_3
_geom_torsion_site_symmetry_4
_geom_torsion_publ_flag
Co1 N8 C23 C28 -145.0(4) . . . . ?
Co1 N8 C23 C24 30.1(6) . . . . ?
Co1 N8 C29 C34 31.9(6) . . . . ?
Co1 N8 C29 C30 -142.8(4) . . . . ?
Co1 N3 C7 C12 34.1(6) . . . . ?
Co1 N3 C7 C8 -140.4(4) . . . . ?
Co1 N3 C1 C2 29.5(6) . . . . ?
Co1 N3 C1 C6 -145.9(4) . . . . ?
N5 C20 C19 N4 -0.2(6) . . . . ?
N1 C17 C16 N2 0.3(6) . . . . ?
N9 C34 C33 C32 171.2(5) . . . . ?
N10 C42 C41 N9 -0.4(6) . . . . ?
N2 C2 C1 N3 15.8(7) . . . . ?
N2 C2 C1 C6 -168.6(4) . . . . ?
N6 C39 C38 N7 0.0(6) . . . . ?
N8 C23 C28 C27 172.1(5) . . . . ?
N8 C23 C24 N7 14.9(7) . . . . ?
N8 C23 C24 C25 -170.8(5) . . . . ?
N8 C29 C34 N9 16.4(7) . . . . ?
N8 C29 C34 C33 -169.1(5) . . . . ?
N8 C29 C30 C31 171.3(5) . . . . ?
N3 C7 C12 N4 15.3(7) . . . . ?
N3 C7 C12 C11 -169.0(5) . . . . ?
N3 C7 C8 C9 170.8(5) . . . . ?
C20 N5 C18 Co1 172.2(4) . . . . ?
C20 N5 C18 N4 0.0(5) . . . . ?
C18 N4 C19 C20 0.2(6) . . . . ?
C18 N4 C12 C7 -33.7(7) . . . . ?
C18 N4 C12 C11 150.5(5) . . . . ?
C18 N5 C20 C19 0.1(6) . . . . ?
C19 N4 C18 Co1 -173.6(4) . . . . ?
C19 N4 C18 N5 -0.1(5) . . . . ?
C19 N4 C12 C7 137.8(5) . . . . ?
C19 N4 C12 C11 -38.1(7) . . . . ?
C40 N9 C34 C29 -33.0(7) . . . . ?
C40 N9 C34 C33 152.4(5) . . . . ?
C40 N9 C41 C42 0.7(6) . . . . ?
C40 N10 C42 C41 0.0(6) . . . . ?
C17 N1 C15 Co1 -177.3(4) . . . . ?
C17 N1 C15 N2 1.3(5) . . . . ?
C4 C5 C6 C1 -1.8(8) . . . . ?
C4 C3 C2 N2 170.1(4) . . . . ?
C4 C3 C2 C1 -4.2(7) . . . . ?
C23 N8 C29 C34 -147.9(5) . . . . ?
C23 N8 C29 C30 37.3(7) . . . . ?
C37 N7 C24 C23 -24.1(7) . . . . ?
C37 N7 C24 C25 161.5(5) . . . . ?
C37 N7 C38 C39 0.8(6) . . . . ?
C37 N6 C39 C38 -0.7(6) . . . . ?
C29 N8 C23 C28 34.8(7) . . . . ?
C29 N8 C23 C24 -150.0(5) . . . . ?
C29 C34 C33 C32 -3.3(8) . . . . ?
C29 C30 C31 C32 -1.0(8) . . . . ?
C21 N1 C17 C16 173.4(5) . . . . ?
C21 N1 C15 Co1 8.7(8) . . . . ?
C21 N1 C15 N2 -172.7(5) . . . . ?
C22 N5 C20 C19 176.9(5) . . . . ?
C22 N5 C18 Co1 -4.3(8) . . . . ?
C22 N5 C18 N4 -176.5(5) . . . . ?
C7 N3 C1 C2 -150.9(5) . . . . ?
C7 N3 C1 C6 33.7(7) . . . . ?
C5 C4 C3 C2 -0.5(7) . . . . ?
C5 C6 C1 N3 172.9(5) . . . . ?
C5 C6 C1 C2 -2.8(7) . . . . ?
C3 C4 C5 C6 3.4(8) . . . . ?
C3 C2 C1 N3 -169.9(4) . . . . ?
C3 C2 C1 C6 5.7(7) . . . . ?
C34 N9 C40 Co1 -1.9(6) . . . . ?
C34 N9 C40 N10 171.3(4) . . . . ?
C34 N9 C41 C42 -171.4(5) . . . . ?
C34 C29 C30 C31 -3.7(7) . . . . ?
C34 C33 C32 C31 -1.6(8) . . . . ?
C34 C33 C32 C36 176.3(5) . . . . ?
C30 C29 C34 N9 -168.6(4) . . . . ?
C30 C29 C34 C33 5.9(7) . . . . ?
C33 C32 C31 C30 3.8(8) . . . . ?
C16 N2 C2 C3 -30.8(7) . . . . ?
C16 N2 C2 C1 143.6(5) . . . . ?
C16 N2 C15 Co1 177.7(3) . . . . ?
C16 N2 C15 N1 -1.1(5) . . . . ?
C26 C25 C24 N7 171.8(5) . . . . ?
C26 C25 C24 C23 -2.6(8) . . . . ?
C26 C27 C28 C23 -0.2(8) . . . . ?
C42 N10 C40 Co1 172.2(4) . . . . ?
C42 N10 C40 N9 0.4(6) . . . . ?
C41 N9 C40 Co1 -173.9(3) . . . . ?
C41 N9 C40 N10 -0.7(5) . . . . ?
C41 N9 C34 C29 138.1(5) . . . . ?
C41 N9 C34 C33 -36.5(7) . . . . ?
C28 C23 C24 N7 -169.7(4) . . . . ?
C28 C23 C24 C25 4.6(7) . . . . ?
C28 C27 C26 C25 2.4(8) . . . . ?
C28 C27 C26 C35 -177.9(5) . . . . ?
C44 N10 C40 Co1 -4.8(8) . . . . ?
C44 N10 C40 N9 -176.6(5) . . . . ?
C44 N10 C42 C41 177.3(5) . . . . ?
C2 N2 C16 C17 -169.6(5) . . . . ?
C2 N2 C15 Co1 -12.3(7) . . . . ?
C2 N2 C15 N1 168.9(4) . . . . ?
C24 N7 C37 Co1 -13.1(6) . . . . ?
C24 N7 C37 N6 168.1(4) . . . . ?
C24 N7 C38 C39 -168.7(5) . . . . ?
C24 C23 C28 C27 -3.3(7) . . . . ?
C24 C25 C26 C27 -1.0(8) . . . . ?
C24 C25 C26 C35 179.3(5) . . . . ?
C15 N1 C17 C16 -1.1(6) . . . . ?
C15 N2 C16 C17 0.5(6) . . . . ?
C15 N2 C2 C3 160.4(5) . . . . ?
C15 N2 C2 C1 -25.2(7) . . . . ?
C12 N4 C18 Co1 -1.2(7) . . . . ?
C12 N4 C18 N5 172.3(4) . . . . ?
C12 N4 C19 C20 -172.3(5) . . . . ?
C12 C7 C8 C9 -3.9(8) . . . . ?
C12 C11 C10 C9 -1.9(8) . . . . ?
C12 C11 C10 C14 177.9(5) . . . . ?
C13 C4 C5 C6 -176.5(5) . . . . ?
C13 C4 C3 C2 179.4(5) . . . . ?
C10 C9 C8 C7 -0.8(8) . . . . ?
C10 C11 C12 N4 172.8(5) . . . . ?
C10 C11 C12 C7 -3.0(8) . . . . ?
C39 N6 C37 Co1 -177.3(4) . . . . ?
C39 N6 C37 N7 1.2(5) . . . . ?
C8 C7 C12 N4 -169.9(4) . . . . ?
C8 C7 C12 C11 5.8(7) . . . . ?
C8 C9 C10 C11 3.7(8) . . . . ?
C8 C9 C10 C14 -176.0(5) . . . . ?
C38 N7 C37 Co1 177.6(4) . . . . ?
C38 N7 C37 N6 -1.2(5) . . . . ?
C38 N7 C24 C23 143.9(5) . . . . ?
C38 N7 C24 C25 -30.5(7) . . . . ?
C1 N3 C7 C12 -145.6(5) . . . . ?
C1 N3 C7 C8 39.9(7) . . . . ?
C43 N6 C37 Co1 9.2(8) . . . . ?
C43 N6 C37 N7 -172.3(5) . . . . ?
C43 N6 C39 C38 173.2(5) . . . . ?
C36 C32 C31 C30 -174.2(5) . . . . ?
